data_2012128
loop_
_publ_author_name
'Yufit, Dmitrii S.'
'Howard, Judith A.K.'
'Kozhushkov, Sergei I.'
'Kostikov, Rafael R.'
'de Meijere, Armin'

_publ_section_title
;
 <i>trans</i>-1,2,3-Tris(1-hydroxycyclopropyl)cyclopropane
;
_journal_issue 8
_journal_name_full 'Acta Crystallographica Section C'
_journal_page_first 968
_journal_page_last 969
_journal_paper_doi 10.1107/S010827010100796X
_journal_volume 57
_journal_year 2001
_chemical_formula_moiety 'C12 H18 O3'
_chemical_formula_sum 'C12 H18 O3'
_chemical_formula_weight 210.26
_chemical_melting_point 129.5(5)
_chemical_name_systematic
;
trans-1,2,3-tris-(1'-hydroxycyclopropyl)cyclopropane
;
_space_group_IT_number 14
_symmetry_cell_setting monoclinic
_symmetry_space_group_name_Hall '-P 2ybc'
_symmetry_space_group_name_H-M 'P 1 21/c 1'
_cell_angle_alpha 90.00
_cell_angle_beta 96.5780(10)
_cell_angle_gamma 90.00
_cell_formula_units_Z 4
_cell_length_a 12.6464(3)
_cell_length_b 8.4615(2)
_cell_length_c 10.4323(2)
_cell_measurement_reflns_used 511
_cell_measurement_temperature 120.0(2)
_cell_measurement_theta_max 29.1
_cell_measurement_theta_min 2.5
_cell_volume 1108.99(4)
_computing_cell_refinement 'SAINT (Bruker, 1997)'
_computing_data_collection 'SMART (Bruker, 1997)'
_computing_data_reduction 'SHELXTL (Bruker, 1997)'
_computing_molecular_graphics SHELXTL
_computing_publication_material SHELXTL
_computing_structure_refinement SHELXTL
_computing_structure_solution SHELXTL
_diffrn_ambient_temperature 120.0(2)
_diffrn_detector_area_resol_mean 8
_diffrn_measured_fraction_theta_full .921
_diffrn_measured_fraction_theta_max .921
_diffrn_measurement_device_type 'Bruker SMART CCD 1K'
_diffrn_measurement_method \w-scan
_diffrn_radiation_monochromator graphite
_diffrn_radiation_source 'fine-focus sealed tube'
_diffrn_radiation_type MoK\a
_diffrn_radiation_wavelength .71073
_diffrn_reflns_av_R_equivalents .0329
_diffrn_reflns_av_sigmaI/netI .0280
_diffrn_reflns_limit_h_max 16
_diffrn_reflns_limit_h_min -17
_diffrn_reflns_limit_k_max 11
_diffrn_reflns_limit_k_min -11
_diffrn_reflns_limit_l_max 14
_diffrn_reflns_limit_l_min -14
_diffrn_reflns_number 10828
_diffrn_reflns_theta_full 30.34
_diffrn_reflns_theta_max 30.34
_diffrn_reflns_theta_min 1.62
_diffrn_standards_decay_% 0
_exptl_absorpt_coefficient_mu .089
_exptl_absorpt_correction_type none
_exptl_crystal_colour colourless
_exptl_crystal_density_diffrn 1.259
_exptl_crystal_density_method 'not measured'
_exptl_crystal_description prism
_exptl_crystal_F_000 456
_exptl_crystal_size_max .62
_exptl_crystal_size_mid .14
_exptl_crystal_size_min .14
_refine_diff_density_max .324
_refine_diff_density_min -.226
_refine_ls_extinction_method none
_refine_ls_goodness_of_fit_ref 1.102
_refine_ls_hydrogen_treatment refall
_refine_ls_matrix_type full
_refine_ls_number_parameters 208
_refine_ls_number_reflns 3064
_refine_ls_number_restraints 0
_refine_ls_restrained_S_all 1.102
_refine_ls_R_factor_all .0553
_refine_ls_R_factor_gt .0419
_refine_ls_shift/su_max .001
_refine_ls_shift/su_mean .000
_refine_ls_structure_factor_coef Fsqd
_refine_ls_weighting_details 'calc w=1/[\s^2^(Fo^2^)+(0.0396P)^2^+0.4841P] where P=(Fo^2^+2Fc^2^)/3'
_refine_ls_weighting_scheme calc
_refine_ls_wR_factor_ref .1034
_reflns_number_gt 2555
_reflns_number_total 3064
_reflns_threshold_expression I>2\s(I)
_cod_data_source_file gd1150.cif
_cod_data_source_block I
_cod_depositor_comments
;
The following automatic conversions were performed:
'_symmetry_cell_setting' value 'Monoclinic' changed to 'monoclinic'
according to '/home/saulius/struct/CIF-dictionaries/cif_core.dic'
dictionary named 'cif_core.dic' version 2.4.1 from 2010-06-29.

Automatic conversion script
Id: cif_fix_enum 1527 2010-12-29 10:47:43Z saulius 

The following automatic conversions were performed:

'_chemical_melting_point' value '129-130' was changed to '129.5(5)' -
the average value was taken and precision was estimated.

Automatic conversion script
Id: cif_fix_values 1646 2011-03-28 12:23:43Z adriana 

The following automatic conversions were performed:

'_chemical_melting_point' value '129-130' was changed to '129.5(5)' -
the average value was taken and precision was
estimated.

'_symmetry_cell_setting' value 'Monoclinic' changed to
'monoclinic' according to
/home/saulius/struct/CIF-dictionaries/cif_core.dic dictionary named
'cif_core.dic' version 2.4.1 from 2010-06-29.

Automatic conversion script
Id: cif_fix_values 1715 2011-07-08 13:25:40Z adriana 
;
_cod_original_sg_symbol_H-M 'P 21/c'
_cod_database_code 2012128

loop_
_symmetry_equiv_pos_as_xyz
'x, y, z'
'-x, y+1/2, -z+1/2'
'-x, -y, -z'
'x, -y-1/2, z-1/2'

loop_
_atom_site_label
_atom_site_fract_x
_atom_site_fract_y
_atom_site_fract_z
_atom_site_U_iso_or_equiv
_atom_site_adp_type
_atom_site_calc_flag
_atom_site_refinement_flags
_atom_site_occupancy
_atom_site_disorder_assembly
_atom_site_disorder_group
_atom_site_type_symbol
O1 .84923(7) .45925(10) .06654(9) .01897(19) Uani d . 1 . . O
O2 .70894(8) .31988(10) .21164(8) .0206(2) Uani d . 1 . . O
O3 .75775(7) 1.02880(10) .31831(9) .01879(19) Uani d . 1 . . O
C1 .76243(9) .67846(13) .16650(11) .0135(2) Uani d . 1 . . C
C2 .68786(9) .59524(13) .24978(11) .0141(2) Uani d . 1 . . C
C3 .74427(9) .74430(13) .29710(11) .0139(2) Uani d . 1 . . C
C4 .86449(9) .60215(13) .13911(11) .0149(2) Uani d . 1 . . C
C5 .96650(10) .61334(16) .22856(13) .0208(3) Uani d . 1 . . C
C6 .95383(10) .70138(15) .10029(12) .0191(2) Uani d . 1 . . C
C7 .71554(9) .43754(13) .30985(11) .0153(2) Uani d . 1 . . C
C8 .79725(11) .41681(15) .42510(13) .0224(3) Uani d . 1 . . C
C9 .67936(11) .39635(15) .43774(12) .0214(3) Uani d . 1 . . C
C10 .68713(9) .89786(13) .30778(11) .0148(2) Uani d . 1 . . C
C11 .58054(10) .93183(15) .23469(13) .0212(3) Uani d . 1 . . C
C12 .59075(10) .90901(15) .38025(13) .0216(3) Uani d . 1 . . C
H1O .8107(16) .403(2) .1049(19) .041(5) Uiso d . 1 . . H
H2O .7258(14) .231(2) .2480(18) .037(5) Uiso d . 1 . . H
H3O .7909(17) 1.028(2) .398(2) .050(6) Uiso d . 1 . . H
H1 .7263(11) .7376(17) .0932(14) .014(3) Uiso d . 1 . . H
H2 .6123(12) .6036(17) .2184(14) .017(4) Uiso d . 1 . . H
H3 .8033(12) .7290(18) .3652(14) .019(4) Uiso d . 1 . . H
H51 .9672(12) .6761(19) .3075(16) .025(4) Uiso d . 1 . . H
H52 1.0128(14) .519(2) .2335(17) .030(4) Uiso d . 1 . . H
H61 .9916(12) .6614(18) .0339(15) .021(4) Uiso d . 1 . . H
H62 .9447(12) .8155(19) .1030(15) .021(4) Uiso d . 1 . . H
H81 .8405(13) .322(2) .4267(15) .027(4) Uiso d . 1 . . H
H82 .8334(14) .509(2) .4654(16) .029(4) Uiso d . 1 . . H
H91 .6547(12) .288(2) .4510(15) .024(4) Uiso d . 1 . . H
H92 .6434(13) .478(2) .4803(16) .029(4) Uiso d . 1 . . H
H111 .5435(13) .848(2) .1792(16) .027(4) Uiso d . 1 . . H
H112 .5685(13) 1.0399(19) .2041(16) .024(4) Uiso d . 1 . . H
H121 .5853(13) 1.003(2) .4353(16) .029(4) Uiso d . 1 . . H
H122 .5631(13) .809(2) .4128(16) .031(4) Uiso d . 1 . . H

loop_
_atom_site_aniso_label
_atom_site_aniso_U_11
_atom_site_aniso_U_22
_atom_site_aniso_U_33
_atom_site_aniso_U_12
_atom_site_aniso_U_13
_atom_site_aniso_U_23
O1 .0249(4) .0132(4) .0200(4) .0005(3) .0076(3) -.0031(3)
O2 .0334(5) .0102(4) .0185(4) -.0005(3) .0048(4) -.0013(3)
O3 .0247(5) .0112(4) .0210(4) -.0015(3) .0047(4) .0007(3)
C1 .0160(5) .0120(5) .0127(5) .0014(4) .0027(4) .0009(4)
C2 .0149(5) .0114(5) .0162(5) .0001(4) .0025(4) .0003(4)
C3 .0157(5) .0109(5) .0155(5) .0010(4) .0034(4) -.0003(4)
C4 .0177(5) .0123(5) .0150(5) .0017(4) .0036(4) -.0007(4)
C5 .0183(6) .0238(6) .0203(6) .0040(5) .0019(4) -.0001(5)
C6 .0182(6) .0184(6) .0216(6) -.0003(4) .0060(4) .0001(5)
C7 .0192(5) .0112(5) .0161(5) .0000(4) .0040(4) -.0004(4)
C8 .0260(6) .0156(5) .0242(6) .0011(5) -.0035(5) .0038(5)
C9 .0296(7) .0170(5) .0186(6) .0010(5) .0074(5) .0028(5)
C10 .0173(5) .0116(5) .0161(5) .0016(4) .0046(4) .0002(4)
C11 .0192(6) .0201(6) .0244(6) .0066(5) .0031(5) .0031(5)
C12 .0223(6) .0209(6) .0233(6) .0045(5) .0101(5) .0012(5)

loop_
_atom_type_symbol
_atom_type_description
_atom_type_scat_dispersion_real
_atom_type_scat_dispersion_imag
_atom_type_scat_source
C C .0033 .0016 'International Tables Vol C Tables 4.2.6.8 and 6.1.1.4'
H H .0000 .0000 'International Tables Vol C Tables 4.2.6.8 and 6.1.1.4'
O O .0106 .0060 'International Tables Vol C Tables 4.2.6.8 and 6.1.1.4'

loop_
_geom_angle_atom_site_label_1
_geom_angle_atom_site_label_2
_geom_angle_atom_site_label_3
_geom_angle
C4 C1 C3 123.50(10)
C4 C1 C2 120.76(9)
C3 C1 C2 59.33(7)
C7 C2 C3 122.00(10)
C7 C2 C1 121.30(10)
C3 C2 C1 59.94(7)
C10 C3 C2 122.50(10)
C10 C3 C1 120.70(10)
C2 C3 C1 60.73(7)
O1 C4 C1 113.50(10)
O1 C4 C6 113.02(9)
C1 C4 C6 120.10(10)
O1 C4 C5 115.80(10)
C1 C4 C5 123.40(10)
C6 C4 C5 60.92(8)
C4 C5 C6 59.35(8)
C4 C6 C5 59.74(8)
O2 C7 C2 109.27(9)
O2 C7 C9 118.60(10)
C2 C7 C9 119.90(10)
O2 C7 C8 118.20(10)
C2 C7 C8 123.00(10)
C9 C7 C8 60.87(9)
C7 C8 C9 59.47(8)
C7 C9 C8 59.66(8)
O3 C10 C3 112.23(9)
O3 C10 C11 114.30(10)
C3 C10 C11 122.80(10)
O3 C10 C12 116.70(10)
C3 C10 C12 121.10(10)
C11 C10 C12 60.78(8)
C10 C11 C12 59.95(8)
C10 C12 C11 59.27(8)
C4 O1 H1O 107.0(10)
C7 O2 H2O 108.0(10)
C10 O3 H3O 107.0(10)
C4 C1 H1 113.9(8)
C3 C1 H1 114.1(8)
C2 C1 H1 114.6(8)
C7 C2 H2 112.2(9)
C3 C2 H2 117.3(9)
C1 C2 H2 114.9(9)
C10 C3 H3 113.3(9)
C2 C3 H3 114.9(9)
C1 C3 H3 115.0(9)
C4 C5 H51 118.7(9)
C6 C5 H51 118.0(10)
C4 C5 H52 116.0(10)
C6 C5 H52 116.0(10)
H51 C5 H52 117.0(10)
C4 C6 H61 117.1(9)
C5 C6 H61 117.1(9)
C4 C6 H62 116.9(9)
C5 C6 H62 117.4(9)
H61 C6 H62 117.0(10)
C7 C8 H81 116.0(10)
C9 C8 H81 117.0(10)
C7 C8 H82 120.0(10)
C9 C8 H82 118.0(10)
H81 C8 H82 115.0(10)
C7 C9 H91 118.5(9)
C8 C9 H91 116.7(9)
C7 C9 H92 117.0(10)
C8 C9 H92 119.0(10)
H91 C9 H92 115.0(10)
C10 C11 H111 119.7(9)
C12 C11 H111 118.0(10)
C10 C11 H112 116.0(10)
C12 C11 H112 116.0(10)
H111 C11 H112 115.0(10)
C10 C12 H121 117.0(10)
C11 C12 H121 118.0(10)
C10 C12 H122 117.0(10)
C11 C12 H122 117.0(10)
H121 C12 H122 116.0(10)

loop_
_geom_bond_atom_site_label_1
_geom_bond_atom_site_label_2
_geom_bond_site_symmetry_2
_geom_bond_distance
_geom_bond_publ_flag
O1 C4 . 1.4280(10) yes
O2 C7 . 1.4240(10) yes
O3 C10 . 1.4190(10) yes
C1 C4 . 1.500(2) yes
C1 C3 . 1.514(2) yes
C1 C2 . 1.526(2) yes
C2 C7 . 1.499(2) yes
C2 C3 . 1.504(2) yes
C3 C10 . 1.497(2) yes
C4 C6 . 1.500(2) yes
C4 C5 . 1.506(2) yes
C5 C6 . 1.524(2) yes
C7 C9 . 1.500(2) yes
C7 C8 . 1.503(2) yes
C8 C9 . 1.522(2) yes
C10 C11 . 1.499(2) yes
C10 C12 . 1.509(2) yes
C11 C12 . 1.522(2) yes
O1 H1O . .82(2) ?
O2 H2O . .86(2) ?
O3 H3O . .89(2) ?
C1 H1 . .980(10) ?
C2 H2 . .98(2) ?
C3 H3 . .98(2) ?
C5 H51 . .98(2) ?
C5 H52 . .99(2) ?
C6 H61 . .95(2) ?
C6 H62 . .97(2) ?
C8 H81 . .97(2) ?
C8 H82 . .98(2) ?
C9 H91 . .98(2) ?
C9 H92 . .96(2) ?
C11 H111 . 1.00(2) ?
C11 H112 . .98(2) ?
C12 H121 . .99(2) ?
C12 H122 . .99(2) ?

loop_
_geom_hbond_atom_site_label_D
_geom_hbond_atom_site_label_H
_geom_hbond_atom_site_label_A
_geom_hbond_site_symmetry_A
_geom_hbond_distance_DH
_geom_hbond_distance_HA
_geom_hbond_distance_DA
_geom_hbond_angle_DHA
O1 H1O O2 . .82(2) 1.93(2) 2.7290(10) 166(2)
O2 H2O O3 1_545 .86(2) 1.88(2) 2.7440(10) 176(2)
O3 H3O O1 4_576 .89(2) 1.83(2) 2.7140(10) 174(2)
C6 H61 O1 3_765 .948(16) 2.584(16) 3.475(2) 157.0(10)

loop_
_geom_torsion_atom_site_label_1
_geom_torsion_atom_site_label_2
_geom_torsion_atom_site_label_3
_geom_torsion_atom_site_label_4
_geom_torsion
C4 C1 C2 C7 1.8(2)
C3 C1 C2 C7 -111.40(10)
C4 C1 C2 C3 113.30(10)
C7 C2 C3 C10 -140.10(10)
C1 C2 C3 C10 109.70(10)
C7 C2 C3 C1 110.20(10)
C4 C1 C3 C10 138.80(10)
C2 C1 C3 C10 -112.60(10)
C4 C1 C3 C2 -108.70(10)
C3 C1 C4 O1 135.30(10)
C2 C1 C4 O1 63.80(10)
C3 C1 C4 C6 -86.50(10)
C2 C1 C4 C6 -158.10(10)
C3 C1 C4 C5 -13.5(2)
C2 C1 C4 C5 -84.90(10)
O1 C4 C5 C6 103.20(10)
C1 C4 C5 C6 -108.70(10)
O1 C4 C6 C5 -107.80(10)
C1 C4 C6 C5 113.90(10)
C3 C2 C7 O2 -142.40(10)
C1 C2 C7 O2 -70.50(10)
C3 C2 C7 C9 75.8(2)
C1 C2 C7 C9 147.70(10)
C3 C2 C7 C8 3.1(2)
C1 C2 C7 C8 74.9(2)
O2 C7 C8 C9 -108.90(10)
C2 C7 C8 C9 108.60(10)
O2 C7 C9 C8 108.20(10)
C2 C7 C9 C8 -113.50(10)
C2 C3 C10 O3 -163.10(10)
C1 C3 C10 O3 -90.30(10)
C2 C3 C10 C11 -20.7(2)
C1 C3 C10 C11 52.1(2)
C2 C3 C10 C12 52.5(2)
C1 C3 C10 C12 125.30(10)
O3 C10 C11 C12 -108.20(10)
C3 C10 C11 C12 110.00(10)
O3 C10 C12 C11 104.20(10)
C3 C10 C12 C11 -112.90(10)

loop_
_cod_related_entry_id
_cod_related_entry_database
_cod_related_entry_code
1 ChemSpider 21107366
